data_4022953
loop_
_publ_author_name
'Qiuling Song'
'Douglas M. Ho'
'Robert A. Pascal Jr.'

_publ_contact_author_address
;
Princeton University
Department of Chemistry
Princeton, NJ   08544-1009
USA
;
_publ_contact_author_email rpascal@princeton.edu
_publ_contact_author_fax '(609) 258 6746'
_publ_contact_author_name 'Professor Robert A. Pascal, Jr.'
_publ_contact_author_phone '(609) 258 5417'
_publ_section_title
;
 The Supertristeroids: Large, Chiral, Molecular Bowls Prepared
 by Trimerization of Pentacyclic Steroidal Ketones
;
_journal_name_full 'Journal of Organic Chemistry'
_journal_page_first 4449
_journal_page_last 4453
_journal_paper_doi 10.1021/jo070458k
_journal_volume 72
_journal_year 2007
_chemical_absolute_configuration rm
_chemical_compound_source 'chemical synthesis'
_chemical_formula_iupac 'C31 H52 O'
_chemical_formula_moiety 'C31 H52 O'
_chemical_formula_structural 'C31 H52 O'
_chemical_formula_sum 'C31 H52 O'
_chemical_formula_weight 440.73
_chemical_name_systematic
;
2alpha,3beta-(3'-oxocyclohexano)-5beta-cholestane
;
_space_group_IT_number 5
_symmetry_cell_setting monoclinic
_symmetry_Int_Tables_number 5
_symmetry_space_group_name_Hall 'C 2y'
_symmetry_space_group_name_H-M 'C 1 2 1'
_atom_sites_solution_hydrogens geom
_atom_sites_solution_primary direct
_atom_sites_solution_secondary difmap
_audit_creation_date 'November 28, 2006'
_audit_creation_method
;
SHELXL and manual editing of form.cif
;
_audit_update_record
;
Nov. 28, 2006  rap123f.cif        Initial CIF created by DMH.

Nov. 28, 2006  README sections    See _exptl_special_details for a brief
                                  discussion of the data collection and
                                  data reduction procedures and results.
                                  (Located just before the halfway point
                                  into this file.)

                                  See _refine_special_details for a
                                  brief discussion of the structure
                                  solution and refinement.  (Located
                                  about halfway into this file.)
                                  
                                  See _geom_special_details for a brief
                                  discussion of miscellaneous structural
                                  features.  (Located at the bottom of
                                  this file.)

Nov. 28, 2006  Sent to Checkcif.  See rap123f_checkcif.pdf for
                                  the alerts that were generated.
                                  Selected responses follow.

-------------------------------------------------------------------------

THETM01_ALERT_3_A The value of sine(theta_max)/wavelength is      < 0.550
                  Calculated sin(theta_max)/wavelength =           0.5371
PLAT027_ALERT_3_A _diffrn_reflns_theta_full (too) Low ........ 22.44 Deg.

                  The alerts THETM01_ALERT_3_A and PLAT027_ALERT_3_A are
                  not a problem.  They simply reflect the fact that the
                  crystal available for the experiment was not of
                  sufficient quality to provide usable data to higher
                  angles.  Therefore, only a 0.93 Angstrom resolution
                  data set was targeted.  Nevertheless, such a data set
                  is still considered to be of "atomic resolution", and
                  still meets the community's minimum requirements for
                  publishability in chemical journals.

PLAT024_ALERT_4_B Merging of Friedel Pairs is STRONGLY Indicated ...... !
REFLT03_ALERT_4_G MoKa measured Friedel data cannot be used to determine
                  absolute structure in a light-atom study EXCEPT under
                  VERY special conditions. It is preferred that Friedel
                  data is merged in such cases.

                  PLAT024_ALERT_4_B and REFLT03_ALERT_4_G are the same,
                  and is only a recommendation.  In truth and on theoret-
                  ical grounds, Friedel data are unique and should not
                  be merged.  Therefore, it is not wrong to ignore this
                  CheckCif recommendation, and to exercise our right to
                  retain the data as unmerged.

PLAT222_ALERT_3_A Large Non-Solvent H Ueq(max)/Ueq(min) ...... 4.10 Ratio
PLAT220_ALERT_2_B Large Non-Solvent C Ueq(max)/Ueq(min) ...... 3.41 Ratio
PLAT242_ALERT_2_C Check Low Ueq as Compared to Neighbors for ........ C25
PLAT340_ALERT_3_C Low Bond Precision on C-C bonds (x 1000) Ang ......   5

                  PLAT222_ALERT_3_A to PLAT340_ALERT_3_C are due to the
                  presence of large thermal motions in the dimethylhexyl
                  side-chain (in particular, the terminal C26 and C27
                  methyl carbons).  Various disorder models were tried
                  but none were reasonable.  Having exhausted the
                  potential models for that particular region of electron
                  density, we were left with no recourse but to make the
                  compromise of leaving the C26 and C27 atoms as fully
                  occupied anisotropic carbons, and to accept the above
                  alerts.

STRVA01_ALERT_4_C Flack parameter is too small
                  From the CIF: _refine_ls_abs_structure_Flack     -2.210
                  From the CIF: _refine_ls_abs_structure_Flack_su   3.650
PLAT032_ALERT_4_C Std. Uncertainty in Flack Parameter too High ..... 4.00
PLAT033_ALERT_2_C Flack Parameter Value Deviates from Zero ........ -2.00

                  STRVA01_ALERT_4_C, PLAT032_ALERT_4_C and PLAT033_ALERT_
                  2_C are obviously all saying the same thing.  Yes, we
                  agree that the absolute structure cannot be determined
                  based on the intensity data.  However, the compound is
                  derived from a steroid, and hence, contains centers of
                  known chirality to begin with.  Since the chemical
                  procedures used in synthesizing the compound do not
                  involve bond making or breaking at those centers of
                  known chirality, the absolute structure of the compound
                  remains fully discernible and unequivocal based on the
                  pre-existing internal chiral labels within the molecule
                  itself.

PLAT791_ALERT_1_G Confirm the Absolute Configuration of ....... C2  =  S
PLAT791_ALERT_1_G Confirm the Absolute Configuration of ....... C3  =  R
PLAT791_ALERT_1_G Confirm the Absolute Configuration of ....... C5  =  R
PLAT791_ALERT_1_G Confirm the Absolute Configuration of ....... C8  =  S
PLAT791_ALERT_1_G Confirm the Absolute Configuration of ....... C9  =  S
PLAT791_ALERT_1_G Confirm the Absolute Configuration of ....... C10 =  S
PLAT791_ALERT_1_G Confirm the Absolute Configuration of ....... C13 =  R
PLAT791_ALERT_1_G Confirm the Absolute Configuration of ....... C14 =  S
PLAT791_ALERT_1_G Confirm the Absolute Configuration of ....... C17 =  R
PLAT791_ALERT_1_G Confirm the Absolute Configuration of ....... C20 =  R

                  The CheckCif recommendation for the assignment of the
                  chiral centers in 2alpha,3beta-(3'-oxocyclohexano)-
                  5beta-cholestane is (2S,3R,5R,8S,9S,10S,13R,14S,17R,
                  20R).  We believe that the correct assignment is
                  (2S,3R,5R,8R,9S,10S,13R,14S,17R,20R), i.e., it may be
                  possible that CheckCIF has misassigned C8.  Regardless,
                  by visual inspection of the molecule with any molecular
                  viewer, it is obvious that the standard correct hand
                  for steroids is depicted, and any discrepancy between
                  the CheckCif assigments and our own is merely book-
                  keeping, i.e., the refined absolute structure is
                  correct as stands.
;
_cell_angle_alpha 90.00
_cell_angle_beta 96.248(3)
_cell_angle_gamma 90.00
_cell_formula_units_Z 4
_cell_length_a 11.5256(10)
_cell_length_b 7.2982(4)
_cell_length_c 33.073(3)
_cell_measurement_reflns_used 12313
_cell_measurement_temperature 200(2)
_cell_measurement_theta_max 22.44
_cell_measurement_theta_min 1.24
_cell_volume 2765.5(4)
_computing_cell_refinement 'DENZO-SMN (Otwinowski & Minor, 1997)'
_computing_data_collection 'COLLECT (Nonius, 1998)'
_computing_data_reduction 'DENZO-SMN (Otwinowski & Minor, 1997)'
_computing_molecular_graphics 'Siemens SHELXTL (Sheldrick, 1996)'
_computing_publication_material 'Siemens SHELXTL (Sheldrick, 1996)'
_computing_structure_refinement 'Siemens SHELXTL (Sheldrick, 1996)'
_computing_structure_solution 'Siemens SHELXTL (Sheldrick, 1996)'
_diffrn_ambient_temperature 200(2)
_diffrn_measured_fraction_theta_full 0.998
_diffrn_measured_fraction_theta_max 0.998
_diffrn_measurement_device 'Nonius KappaCCD'
_diffrn_measurement_method '\w scans, 1360 0.5\% rotations'
_diffrn_radiation_monochromator graphite
_diffrn_radiation_source 'fine-focus sealed tube'
_diffrn_radiation_type 'Mo K\a'
_diffrn_radiation_wavelength 0.71073
_diffrn_reflns_av_R_equivalents 0.059
_diffrn_reflns_av_sigmaI/netI 0.0588
_diffrn_reflns_limit_h_max 11
_diffrn_reflns_limit_h_min -12
_diffrn_reflns_limit_k_max 7
_diffrn_reflns_limit_k_min -7
_diffrn_reflns_limit_l_max 35
_diffrn_reflns_limit_l_min -35
_diffrn_reflns_number 12313
_diffrn_reflns_theta_full 22.44
_diffrn_reflns_theta_max 22.44
_diffrn_reflns_theta_min 1.24
_diffrn_standards_decay_% 0
_diffrn_standards_number 0
_exptl_absorpt_coefficient_mu 0.061
_exptl_absorpt_correction_type none
_exptl_crystal_colour Colorless
_exptl_crystal_density_diffrn 1.059
_exptl_crystal_density_method 'not measured'
_exptl_crystal_description Plate
_exptl_crystal_F_000 984
_exptl_crystal_size_max 0.41
_exptl_crystal_size_mid 0.23
_exptl_crystal_size_min 0.03
_refine_diff_density_max 0.117
_refine_diff_density_min -0.147
_refine_diff_density_rms 0.030
_refine_ls_abs_structure_details 'Flack H D (1983), Acta Cryst. A39, 876-881'
_refine_ls_abs_structure_Flack -2.21(365)
_refine_ls_extinction_method none
_refine_ls_goodness_of_fit_all 1.125
_refine_ls_goodness_of_fit_ref 1.154
_refine_ls_hydrogen_treatment constr
_refine_ls_matrix_type full
_refine_ls_number_parameters 294
_refine_ls_number_reflns 3559
_refine_ls_number_restraints 1
_refine_ls_restrained_S_all 1.125
_refine_ls_restrained_S_obs 1.154
_refine_ls_R_factor_all 0.0805
_refine_ls_R_factor_gt 0.0639
_refine_ls_shift/su_max 0.000
_refine_ls_shift/su_mean 0.000
_refine_ls_structure_factor_coef Fsqd
_refine_ls_weighting_details 'w=1/[\s^2^(Fo^2^)+(0.0272P)^2^+2.2085P] where P=(Fo^2^+2Fc^2^)/3'
_refine_ls_weighting_scheme calc
_refine_ls_wR_factor_all 0.1217
_refine_ls_wR_factor_ref 0.1142
_reflns_number_gt 3018
_reflns_number_total 3559
_reflns_threshold_expression I>2\s(I)
_cod_data_source_file jo070458ksi20070305_110707.cif
_cod_data_source_block rap123f
_cod_depositor_comments
;
The following automatic conversions were performed:
'_symmetry_cell_setting' value 'Monoclinic' changed to 'monoclinic'
according to '/home/saulius/struct/CIF-dictionaries/cif_core.dic'
dictionary named 'cif_core.dic' version 2.4.1 from 2010-06-29.

Automatic conversion script
Id: cif_fix_enum 1527 2010-12-29 10:47:43Z saulius 
;
_cod_original_sg_symbol_H-M 'C 2'
_cod_database_code 4022953

loop_
_symmetry_equiv_pos_as_xyz
'x, y, z'
'-x, y, -z'
'x+1/2, y+1/2, z'
'-x+1/2, y+1/2, -z'

loop_
_atom_site_aniso_label
_atom_site_aniso_U_11
_atom_site_aniso_U_22
_atom_site_aniso_U_33
_atom_site_aniso_U_23
_atom_site_aniso_U_13
_atom_site_aniso_U_12
C1 0.048(2) 0.050(2) 0.055(2) 0.003(2) -0.004(2) -0.007(2)
C2 0.048(2) 0.053(2) 0.046(2) 0.001(2) 0.000(2) -0.004(2)
C3 0.046(2) 0.060(2) 0.050(2) 0.003(2) 0.001(2) -0.006(2)
C4 0.050(2) 0.057(2) 0.049(2) 0.010(2) -0.003(2) -0.006(2)
C5 0.037(2) 0.053(2) 0.057(3) 0.009(2) -0.004(2) -0.005(2)
C6 0.046(2) 0.049(2) 0.066(3) 0.010(2) 0.005(2) 0.005(2)
C7 0.050(2) 0.040(2) 0.062(3) 0.005(2) 0.004(2) 0.002(2)
C8 0.040(2) 0.039(2) 0.049(2) 0.005(2) 0.009(2) 0.000(2)
C9 0.041(2) 0.038(2) 0.048(2) 0.003(2) 0.004(2) -0.005(2)
C10 0.041(2) 0.044(2) 0.059(2) 0.003(2) 0.005(2) -0.005(2)
C11 0.048(2) 0.041(2) 0.052(2) 0.004(2) 0.004(2) 0.002(2)
C12 0.051(2) 0.039(2) 0.050(2) 0.003(2) 0.004(2) 0.003(2)
C13 0.041(2) 0.036(2) 0.046(2) 0.003(2) 0.007(2) -0.002(2)
C14 0.043(2) 0.033(2) 0.052(2) 0.003(2) 0.011(2) 0.000(2)
C15 0.066(3) 0.032(2) 0.060(3) 0.001(2) 0.009(2) 0.000(2)
C16 0.067(3) 0.040(2) 0.055(2) -0.001(2) 0.003(2) -0.003(2)
C17 0.048(2) 0.040(2) 0.049(2) 0.000(2) 0.011(2) -0.005(2)
C18 0.054(2) 0.048(2) 0.057(3) 0.006(2) 0.013(2) -0.001(2)
C19 0.045(2) 0.059(2) 0.069(3) 0.005(2) 0.005(2) -0.012(2)
C20 0.055(2) 0.048(2) 0.049(2) 0.006(2) 0.013(2) -0.001(2)
C21 0.076(3) 0.053(2) 0.058(3) 0.011(2) 0.002(2) 0.006(2)
C22 0.059(3) 0.064(2) 0.051(2) 0.006(2) 0.001(2) -0.008(2)
C23 0.091(3) 0.081(3) 0.058(3) 0.012(2) -0.011(3) -0.015(3)
C24 0.079(3) 0.133(5) 0.054(3) 0.010(3) -0.008(2) -0.015(3)
C25 0.105(4) 0.101(4) 0.071(3) 0.000(3) -0.004(3) -0.038(3)
C26 0.141(5) 0.187(6) 0.089(4) -0.031(4) 0.011(4) -0.087(5)
C27 0.123(5) 0.122(5) 0.106(5) -0.018(4) 0.008(4) -0.005(4)
C28 0.064(3) 0.059(3) 0.055(3) 0.001(2) -0.003(2) 0.001(2)
C29 0.071(3) 0.077(3) 0.054(3) -0.002(2) 0.004(2) 0.010(2)
C30 0.054(3) 0.089(3) 0.053(3) 0.004(3) 0.009(2) 0.009(2)
C31 0.060(3) 0.072(3) 0.056(3) 0.008(2) 0.005(2) -0.002(2)
O32 0.094(2) 0.119(2) 0.044(2) 0.004(2) 0.002(2) 0.033(2)

loop_
_atom_site_label
_atom_site_type_symbol
_atom_site_fract_x
_atom_site_fract_y
_atom_site_fract_z
_atom_site_U_iso_or_equiv
_atom_site_thermal_displace_type
_atom_site_occupancy
_atom_site_calc_flag
_atom_site_refinement_flags
C1 C 0.7912(3) 0.8177(5) 0.36767(11) 0.0515(10) Uani 1 d .
H1A H 0.8631 0.8569 0.38460 0.062 Uiso 1 calc R
H1B H 0.7619 0.9244 0.35110 0.062 Uiso 1 calc R
C2 C 0.6998(3) 0.7664(5) 0.39591(11) 0.0494(9) Uani 1 d .
H2 H 0.6249 0.7375 0.37893 0.059 Uiso 1 calc R
C3 C 0.7391(3) 0.5968(5) 0.42077(11) 0.0524(10) Uani 1 d .
H3 H 0.8134 0.6285 0.43780 0.063 Uiso 1 calc R
C4 C 0.7651(3) 0.4402(5) 0.39305(11) 0.0530(10) Uani 1 d .
H4A H 0.6921 0.4034 0.37652 0.064 Uiso 1 calc R
H4B H 0.7934 0.3338 0.40989 0.064 Uiso 1 calc R
C5 C 0.8571(3) 0.4905(5) 0.36443(11) 0.0499(10) Uani 1 d .
H5 H 0.9307 0.5198 0.38212 0.060 Uiso 1 calc R
C6 C 0.8840(3) 0.3271(5) 0.33810(12) 0.0538(10) Uani 1 d .
H6A H 0.9560 0.3530 0.32525 0.065 Uiso 1 calc R
H6B H 0.8989 0.2179 0.35566 0.065 Uiso 1 calc R
C7 C 0.7851(3) 0.2849(5) 0.30503(11) 0.0506(10) Uani 1 d .
H7A H 0.7160 0.2426 0.31777 0.061 Uiso 1 calc R
H7B H 0.8094 0.1848 0.28757 0.061 Uiso 1 calc R
C8 C 0.7522(3) 0.4541(4) 0.27874(10) 0.0426(9) Uani 1 d .
H8 H 0.8207 0.4879 0.26415 0.051 Uiso 1 calc R
C9 C 0.7228(3) 0.6189(4) 0.30499(11) 0.0422(9) Uani 1 d .
H9 H 0.6551 0.5802 0.31948 0.051 Uiso 1 calc R
C10 C 0.8238(3) 0.6651(5) 0.33868(12) 0.0480(9) Uani 1 d .
C11 C 0.6803(3) 0.7825(5) 0.27818(10) 0.0472(9) Uani 1 d .
H11A H 0.6537 0.8804 0.29576 0.057 Uiso 1 calc R
H11B H 0.7468 0.8314 0.26495 0.057 Uiso 1 calc R
C12 C 0.5810(3) 0.7363(4) 0.24534(11) 0.0466(9) Uani 1 d .
H12A H 0.5618 0.8459 0.22828 0.056 Uiso 1 calc R
H12B H 0.5107 0.7022 0.25837 0.056 Uiso 1 calc R
C13 C 0.6140(3) 0.5781(4) 0.21834(10) 0.0410(8) Uani 1 d .
C14 C 0.6486(3) 0.4162(4) 0.24699(11) 0.0423(9) Uani 1 d .
H14 H 0.5803 0.3945 0.26261 0.051 Uiso 1 calc R
C15 C 0.6535(3) 0.2522(4) 0.21897(11) 0.0528(10) Uani 1 d .
H15A H 0.6394 0.1367 0.23337 0.063 Uiso 1 calc R
H15B H 0.7301 0.2446 0.20815 0.063 Uiso 1 calc R
C16 C 0.5552(3) 0.2891(5) 0.18467(11) 0.0540(10) Uani 1 d .
H16A H 0.4900 0.2021 0.18645 0.065 Uiso 1 calc R
H16B H 0.5845 0.2742 0.15782 0.065 Uiso 1 calc R
C17 C 0.5126(3) 0.4907(4) 0.19005(11) 0.0454(9) Uani 1 d .
H17 H 0.4437 0.4841 0.20597 0.054 Uiso 1 calc R
C18 C 0.7131(3) 0.6335(5) 0.19344(11) 0.0522(10) Uani 1 d .
H18A H 0.6894 0.7410 0.1768 0.078 Uiso 1 calc R
H18B H 0.7303 0.5317 0.1757 0.078 Uiso 1 calc R
H18C H 0.7830 0.6631 0.21189 0.078 Uiso 1 calc R
C19 C 0.9323(3) 0.7334(5) 0.31971(12) 0.0576(11) Uani 1 d .
H19A H 0.9988 0.7403 0.3408 0.086 Uiso 1 calc R
H19B H 0.9166 0.8551 0.3079 0.086 Uiso 1 calc R
H19C H 0.9504 0.6480 0.2984 0.086 Uiso 1 calc R
C20 C 0.4700(3) 0.5782(5) 0.14895(11) 0.0501(9) Uani 1 d .
H20 H 0.5331 0.5631 0.13074 0.060 Uiso 1 calc R
C21 C 0.4433(4) 0.7833(5) 0.15152(12) 0.0628(11) Uani 1 d .
H21A H 0.5155 0.8502 0.1602 0.094 Uiso 1 calc R
H21B H 0.3871 0.8033 0.1713 0.094 Uiso 1 calc R
H21C H 0.4103 0.8277 0.1247 0.094 Uiso 1 calc R
C22 C 0.3611(3) 0.4744(6) 0.12939(11) 0.0581(10) Uani 1 d .
H22A H 0.3760 0.3413 0.13238 0.070 Uiso 1 calc R
H22B H 0.2947 0.5042 0.14484 0.070 Uiso 1 calc R
C23 C 0.3254(4) 0.5150(6) 0.08491(13) 0.0780(13) Uani 1 d .
H23A H 0.3944 0.5004 0.06977 0.094 Uiso 1 calc R
H23B H 0.2998 0.6443 0.08216 0.094 Uiso 1 calc R
C24 C 0.2274(4) 0.3919(8) 0.06553(14) 0.090(2) Uani 1 d .
H24A H 0.2068 0.4323 0.03708 0.107 Uiso 1 calc R
H24B H 0.1578 0.4110 0.08014 0.107 Uiso 1 calc R
C25 C 0.2538(5) 0.1857(8) 0.0652(2) 0.093(2) Uani 1 d .
H25 H 0.2623 0.1406 0.0940 0.112 Uiso 1 calc R
C26 C 0.1504(5) 0.0855(10) 0.0417(2) 0.139(3) Uani 1 d .
H26A H 0.1585 -0.0467 0.0464 0.209 Uiso 1 calc R
H26B H 0.1494 0.1111 0.0126 0.209 Uiso 1 calc R
H26C H 0.0773 0.1282 0.0511 0.209 Uiso 1 calc R
C27 C 0.3651(5) 0.1441(8) 0.0469(2) 0.117(2) Uani 1 d .
H27A H 0.3753 0.0111 0.0453 0.176 Uiso 1 calc R
H27B H 0.4315 0.1975 0.0639 0.176 Uiso 1 calc R
H27C H 0.3608 0.1967 0.0195 0.176 Uiso 1 calc R
C28 C 0.6790(3) 0.9273(5) 0.42390(12) 0.0600(11) Uani 1 d .
H28A H 0.7545 0.9661 0.43848 0.072 Uiso 1 calc R
H28B H 0.6470 1.0319 0.40715 0.072 Uiso 1 calc R
C29 C 0.5948(4) 0.8800(6) 0.45501(12) 0.0672(12) Uani 1 d .
H29A H 0.5949 0.9806 0.47509 0.081 Uiso 1 calc R
H29B H 0.5147 0.8690 0.44095 0.081 Uiso 1 calc R
C30 C 0.6275(3) 0.7044(6) 0.47683(13) 0.0651(11) Uani 1 d .
C31 C 0.6487(3) 0.5448(6) 0.44987(12) 0.0627(11) Uani 1 d .
H31A H 0.5746 0.5086 0.43393 0.075 Uiso 1 calc R
H31B H 0.6777 0.4390 0.46679 0.075 Uiso 1 calc R
O32 O 0.6402(3) 0.6922(5) 0.51394(9) 0.0859(10) Uani 1 d .

loop_
_atom_type_symbol
_atom_type_description
_atom_type_scat_dispersion_real
_atom_type_scat_dispersion_imag
_atom_type_scat_source
C C 0.0033 0.0016 'International Tables Vol C Tables 4.2.6.8 and 6.1.1.4'
H H 0.0000 0.0000 'International Tables Vol C Tables 4.2.6.8 and 6.1.1.4'
O O 0.0106 0.0060 'International Tables Vol C Tables 4.2.6.8 and 6.1.1.4'

loop_
_geom_angle_atom_site_label_1
_geom_angle_atom_site_label_2
_geom_angle_atom_site_label_3
_geom_angle
_geom_angle_publ_flag
C2 C1 C10 115.7(3) yes
C2 C1 H1A 108.4 ?
C10 C1 H1A 108.4 ?
C2 C1 H1B 108.4 ?
C10 C1 H1B 108.4 ?
H1A C1 H1B 107.4 ?
C3 C2 C1 110.1(3) yes
C3 C2 C28 110.7(3) yes
C1 C2 C28 110.2(3) yes
C3 C2 H2 108.6 ?
C1 C2 H2 108.6 ?
C28 C2 H2 108.6 ?
C4 C3 C2 110.6(3) yes
C4 C3 C31 112.6(3) yes
C2 C3 C31 110.8(3) yes
C4 C3 H3 107.5 ?
C2 C3 H3 107.5 ?
C31 C3 H3 107.5 ?
C3 C4 C5 112.8(3) yes
C3 C4 H4A 109.0 ?
C5 C4 H4A 109.0 ?
C3 C4 H4B 109.0 ?
C5 C4 H4B 109.0 ?
H4A C4 H4B 107.8 ?
C6 C5 C4 111.1(3) yes
C6 C5 C10 112.4(3) yes
C4 C5 C10 112.7(3) yes
C6 C5 H5 106.7 ?
C4 C5 H5 106.7 ?
C10 C5 H5 106.7 ?
C7 C6 C5 112.6(3) yes
C7 C6 H6A 109.1 ?
C5 C6 H6A 109.1 ?
C7 C6 H6B 109.1 ?
C5 C6 H6B 109.1 ?
H6A C6 H6B 107.8 ?
C6 C7 C8 111.4(3) yes
C6 C7 H7A 109.4 ?
C8 C7 H7A 109.4 ?
C6 C7 H7B 109.4 ?
C8 C7 H7B 109.4 ?
H7A C7 H7B 108.0 ?
C14 C8 C7 111.8(3) yes
C14 C8 C9 109.0(3) yes
C7 C8 C9 111.4(3) yes
C14 C8 H8 108.2 ?
C7 C8 H8 108.2 ?
C9 C8 H8 108.2 ?
C11 C9 C8 110.9(3) yes
C11 C9 C10 114.3(3) yes
C8 C9 C10 112.2(3) yes
C11 C9 H9 106.2 ?
C8 C9 H9 106.2 ?
C10 C9 H9 106.2 ?
C19 C10 C1 106.4(3) yes
C19 C10 C5 108.9(3) yes
C1 C10 C5 108.2(3) yes
C19 C10 C9 110.8(3) yes
C1 C10 C9 112.8(3) yes
C5 C10 C9 109.5(3) yes
C12 C11 C9 114.0(3) yes
C12 C11 H11A 108.8 ?
C9 C11 H11A 108.8 ?
C12 C11 H11B 108.8 ?
C9 C11 H11B 108.8 ?
H11A C11 H11B 107.6 ?
C11 C12 C13 111.5(3) yes
C11 C12 H12A 109.3 ?
C13 C12 H12A 109.3 ?
C11 C12 H12B 109.3 ?
C13 C12 H12B 109.3 ?
H12A C12 H12B 108.0 ?
C12 C13 C18 111.2(3) yes
C12 C13 C14 106.5(3) yes
C18 C13 C14 112.0(3) yes
C12 C13 C17 116.3(3) yes
C18 C13 C17 109.9(3) yes
C14 C13 C17 100.5(2) yes
C15 C14 C8 119.0(3) yes
C15 C14 C13 104.7(3) yes
C8 C14 C13 114.5(3) yes
C15 C14 H14 105.9 ?
C8 C14 H14 105.9 ?
C13 C14 H14 105.9 ?
C14 C15 C16 103.8(3) yes
C14 C15 H15A 111.0 ?
C16 C15 H15A 111.0 ?
C14 C15 H15B 111.0 ?
C16 C15 H15B 111.0 ?
H15A C15 H15B 109.0 ?
C15 C16 C17 107.2(3) yes
C15 C16 H16A 110.3 ?
C17 C16 H16A 110.3 ?
C15 C16 H16B 110.3 ?
C17 C16 H16B 110.3 ?
H16A C16 H16B 108.5 ?
C20 C17 C13 120.7(3) yes
C20 C17 C16 111.4(3) yes
C13 C17 C16 103.3(3) yes
C20 C17 H17 106.9 ?
C13 C17 H17 106.9 ?
C16 C17 H17 106.9 ?
C13 C18 H18A 109.5 ?
C13 C18 H18B 109.5 ?
H18A C18 H18B 109.5 ?
C13 C18 H18C 109.5 ?
H18A C18 H18C 109.5 ?
H18B C18 H18C 109.5 ?
C10 C19 H19A 109.5 ?
C10 C19 H19B 109.5 ?
H19A C19 H19B 109.5 ?
C10 C19 H19C 109.5 ?
H19A C19 H19C 109.5 ?
H19B C19 H19C 109.5 ?
C21 C20 C17 113.9(3) yes
C21 C20 C22 110.1(3) yes
C17 C20 C22 109.5(3) yes
C21 C20 H20 107.7 ?
C17 C20 H20 107.7 ?
C22 C20 H20 107.7 ?
C20 C21 H21A 109.5 ?
C20 C21 H21B 109.5 ?
H21A C21 H21B 109.5 ?
C20 C21 H21C 109.5 ?
H21A C21 H21C 109.5 ?
H21B C21 H21C 109.5 ?
C23 C22 C20 115.7(3) yes
C23 C22 H22A 108.4 ?
C20 C22 H22A 108.4 ?
C23 C22 H22B 108.4 ?
C20 C22 H22B 108.4 ?
H22A C22 H22B 107.4 ?
C22 C23 C24 113.8(4) yes
C22 C23 H23A 108.8 ?
C24 C23 H23A 108.8 ?
C22 C23 H23B 108.8 ?
C24 C23 H23B 108.8 ?
H23A C23 H23B 107.7 ?
C23 C24 C25 116.2(4) yes
C23 C24 H24A 108.2 ?
C25 C24 H24A 108.2 ?
C23 C24 H24B 108.2 ?
C25 C24 H24B 108.2 ?
H24A C24 H24B 107.4 ?
C27 C25 C24 112.2(5) yes
C27 C25 C26 110.3(5) yes
C24 C25 C26 109.1(5) yes
C27 C25 H25 108.4 ?
C24 C25 H25 108.4 ?
C26 C25 H25 108.4 ?
C25 C26 H26A 109.5 ?
C25 C26 H26B 109.5 ?
H26A C26 H26B 109.5 ?
C25 C26 H26C 109.5 ?
H26A C26 H26C 109.5 ?
H26B C26 H26C 109.5 ?
C25 C27 H27A 109.5 ?
C25 C27 H27B 109.5 ?
H27A C27 H27B 109.5 ?
C25 C27 H27C 109.5 ?
H27A C27 H27C 109.5 ?
H27B C27 H27C 109.5 ?
C29 C28 C2 112.7(3) yes
C29 C28 H28A 109.0 ?
C2 C28 H28A 109.0 ?
C29 C28 H28B 109.0 ?
C2 C28 H28B 109.0 ?
H28A C28 H28B 107.8 ?
C30 C29 C28 111.9(3) yes
C30 C29 H29A 109.2 ?
C28 C29 H29A 109.2 ?
C30 C29 H29B 109.2 ?
C28 C29 H29B 109.2 ?
H29A C29 H29B 107.9 ?
O32 C30 C29 122.8(4) yes
O32 C30 C31 122.0(4) yes
C29 C30 C31 115.2(3) yes
C30 C31 C3 110.2(3) yes
C30 C31 H31A 109.6 ?
C3 C31 H31A 109.6 ?
C30 C31 H31B 109.6 ?
C3 C31 H31B 109.6 ?
H31A C31 H31B 108.1 ?

loop_
_geom_bond_atom_site_label_1
_geom_bond_atom_site_label_2
_geom_bond_distance
_geom_bond_publ_flag
C1 C2 1.529(5) yes
C1 C10 1.543(5) yes
C1 H1A 0.99 ?
C1 H1B 0.99 ?
C2 C3 1.527(5) yes
C2 C28 1.530(5) yes
C2 H2 1.00 ?
C3 C4 1.516(5) yes
C3 C31 1.541(5) yes
C3 H3 1.00 ?
C4 C5 1.541(5) yes
C4 H4A 0.99 ?
C4 H4B 0.99 ?
C5 C6 1.528(5) yes
C5 C10 1.557(5) yes
C5 H5 1.00 ?
C6 C7 1.523(5) yes
C6 H6A 0.99 ?
C6 H6B 0.99 ?
C7 C8 1.534(5) yes
C7 H7A 0.99 ?
C7 H7B 0.99 ?
C8 C14 1.527(5) yes
C8 C9 1.543(4) yes
C8 H8 1.00 ?
C9 C11 1.535(4) yes
C9 C10 1.558(5) yes
C9 H9 1.00 ?
C10 C19 1.541(5) yes
C11 C12 1.527(5) yes
C11 H11A 0.99 ?
C11 H11B 0.99 ?
C12 C13 1.533(5) yes
C12 H12A 0.99 ?
C12 H12B 0.99 ?
C13 C18 1.533(5) yes
C13 C14 1.540(5) yes
C13 C17 1.553(5) yes
C14 C15 1.519(5) yes
C14 H14 1.00 ?
C15 C16 1.537(5) yes
C15 H15A 0.99 ?
C15 H15B 0.99 ?
C16 C17 1.567(5) yes
C16 H16A 0.99 ?
C16 H16B 0.99 ?
C17 C20 1.533(5) yes
C17 H17 1.00 ?
C18 H18A 0.98 ?
C18 H18B 0.98 ?
C18 H18C 0.98 ?
C19 H19A 0.98 ?
C19 H19B 0.98 ?
C19 H19C 0.98 ?
C20 C21 1.532(5) yes
C20 C22 1.546(5) yes
C20 H20 1.00 ?
C21 H21A 0.98 ?
C21 H21B 0.98 ?
C21 H21C 0.98 ?
C22 C23 1.513(5) yes
C22 H22A 0.99 ?
C22 H22B 0.99 ?
C23 C24 1.529(6) yes
C23 H23A 0.99 ?
C23 H23B 0.99 ?
C24 C25 1.535(7) yes
C24 H24A 0.99 ?
C24 H24B 0.99 ?
C25 C27 1.509(7) yes
C25 C26 1.536(6) yes
C25 H25 1.00 ?
C26 H26A 0.98 ?
C26 H26B 0.98 ?
C26 H26C 0.98 ?
C27 H27A 0.98 ?
C27 H27B 0.98 ?
C27 H27C 0.98 ?
C28 C29 1.529(5) yes
C28 H28A 0.99 ?
C28 H28B 0.99 ?
C29 C30 1.499(6) yes
C29 H29A 0.99 ?
C29 H29B 0.99 ?
C30 O32 1.223(4) yes
C30 C31 1.503(5) yes
C31 H31A 0.99 ?
C31 H31B 0.99 ?

loop_
_geom_torsion_atom_site_label_1
_geom_torsion_atom_site_label_2
_geom_torsion_atom_site_label_3
_geom_torsion_atom_site_label_4
_geom_torsion
C10 C1 C2 C3 55.6(4)
C10 C1 C2 C28 178.0(3)
C1 C2 C3 C4 -55.2(4)
C28 C2 C3 C4 -177.4(3)
C1 C2 C3 C31 179.2(3)
C28 C2 C3 C31 57.1(4)
C2 C3 C4 C5 56.5(4)
C31 C3 C4 C5 -179.0(3)
C3 C4 C5 C6 178.0(3)
C3 C4 C5 C10 -54.9(4)
C4 C5 C6 C7 72.7(4)
C10 C5 C6 C7 -54.6(4)
C5 C6 C7 C8 54.6(4)
C6 C7 C8 C14 -176.8(3)
C6 C7 C8 C9 -54.7(4)
C14 C8 C9 C11 -51.6(3)
C7 C8 C9 C11 -175.3(3)
C14 C8 C9 C10 179.2(3)
C7 C8 C9 C10 55.5(4)
C2 C1 C10 C19 -169.1(3)
C2 C1 C10 C5 -52.1(4)
C2 C1 C10 C9 69.2(4)
C6 C5 C10 C19 -68.0(4)
C4 C5 C10 C19 165.5(3)
C6 C5 C10 C1 176.6(3)
C4 C5 C10 C1 50.2(4)
C6 C5 C10 C9 53.3(4)
C4 C5 C10 C9 -73.2(4)
C11 C9 C10 C19 -61.2(4)
C8 C9 C10 C19 66.2(3)
C11 C9 C10 C1 58.0(4)
C8 C9 C10 C1 -174.6(3)
C11 C9 C10 C5 178.6(3)
C8 C9 C10 C5 -54.0(4)
C8 C9 C11 C12 52.1(4)
C10 C9 C11 C12 -179.8(3)
C9 C11 C12 C13 -55.4(4)
C11 C12 C13 C18 -66.0(4)
C11 C12 C13 C14 56.2(3)
C11 C12 C13 C17 167.2(3)
C7 C8 C14 C15 -52.8(4)
C9 C8 C14 C15 -176.3(3)
C7 C8 C14 C13 -177.6(3)
C9 C8 C14 C13 58.9(4)
C12 C13 C14 C15 167.5(3)
C18 C13 C14 C15 -70.8(4)
C17 C13 C14 C15 45.8(3)
C12 C13 C14 C8 -60.5(4)
C18 C13 C14 C8 61.2(4)
C17 C13 C14 C8 177.9(3)
C8 C14 C15 C16 -164.4(3)
C13 C14 C15 C16 -35.0(3)
C14 C15 C16 C17 10.3(4)
C12 C13 C17 C20 82.7(4)
C18 C13 C17 C20 -44.7(4)
C14 C13 C17 C20 -162.9(3)
C12 C13 C17 C16 -152.2(3)
C18 C13 C17 C16 80.4(3)
C14 C13 C17 C16 -37.8(3)
C15 C16 C17 C20 148.5(3)
C15 C16 C17 C13 17.6(4)
C13 C17 C20 C21 -50.6(4)
C16 C17 C20 C21 -171.9(3)
C13 C17 C20 C22 -174.3(3)
C16 C17 C20 C22 64.4(4)
C21 C20 C22 C23 67.7(5)
C17 C20 C22 C23 -166.4(3)
C20 C22 C23 C24 172.6(4)
C22 C23 C24 C25 -61.1(6)
C23 C24 C25 C27 -52.9(6)
C23 C24 C25 C26 -175.4(4)
C3 C2 C28 C29 -53.8(4)
C1 C2 C28 C29 -175.9(3)
C2 C28 C29 C30 49.4(4)
C28 C29 C30 O32 127.5(4)
C28 C29 C30 C31 -50.1(5)
O32 C30 C31 C3 -124.2(4)
C29 C30 C31 C3 53.4(4)
C4 C3 C31 C30 179.4(3)
C2 C3 C31 C30 -56.1(4)

loop_
_cod_related_entry_id
_cod_related_entry_database
_cod_related_entry_code
1 ChemSpider 17627604
